data_4066225
loop_
_publ_author_name
'Benhamou, Laure'
'Vujkovic, Nadia'
'C\'esar, Vincent'
'Gornitzka, Heinz'
'Lugan, No\"el'
'Lavigne, Guy'

_publ_section_title
;
 Facile Derivatization of a &#x201C;Chemo-active&#x201D; NHC Incorporating
 an Enolate Backbone and Relevant Tuning of Its Electronic Properties
;
_journal_issue 11
_journal_name_full Organometallics
_journal_page_first 2616
_journal_paper_doi 10.1021/om1003607
_journal_volume 29
_journal_year 2010
_chemical_compound_source 'synthesis as described'
_chemical_formula_moiety 'C30 H38 Cl N2 O Rh'
_chemical_formula_sum 'C30 H38 Cl N2 O Rh'
_chemical_formula_weight 580.98
_chemical_name_systematic
;
 ?
;
_space_group_IT_number 14
_symmetry_cell_setting monoclinic
_symmetry_Int_Tables_number 14
_symmetry_space_group_name_Hall '-P 2yn'
_symmetry_space_group_name_H-M 'P 1 21/n 1'
_atom_sites_solution_hydrogens geom
_atom_sites_solution_primary direct
_atom_sites_solution_secondary difmap
_audit_creation_date 2009-05-15T13:39:44-00:00
_audit_creation_method 'WinGX routine CIF_UPDATE'
_cell_angle_alpha 90
_cell_angle_beta 100.288(5)
_cell_angle_gamma 90
_cell_formula_units_Z 4
_cell_length_a 13.200(5)
_cell_length_b 11.630(5)
_cell_length_c 18.518(5)
_cell_measurement_reflns_used 9999
_cell_measurement_temperature 180(2)
_cell_measurement_theta_max 36.58
_cell_measurement_theta_min 3.43
_cell_measurement_wavelength 0.71073
_cell_volume 2797.1(18)
_computing_structure_refinement 'SHELXL-97 (Sheldrick, 1997)'
_diffrn_ambient_temperature 180(2)
_diffrn_measured_fraction_theta_full 0.994
_diffrn_measured_fraction_theta_max 0.994
_diffrn_measurement_device_type 'Bruker D8 Apex II'
_diffrn_measurement_method \f
_diffrn_radiation_monochromator graphite
_diffrn_radiation_probe x-ray
_diffrn_radiation_type MoK\a
_diffrn_radiation_wavelength 0.71073
_diffrn_reflns_av_R_equivalents 0.0453
_diffrn_reflns_av_unetI/netI 0.0217
_diffrn_reflns_limit_h_max 16
_diffrn_reflns_limit_h_min -16
_diffrn_reflns_limit_k_max 14
_diffrn_reflns_limit_k_min -14
_diffrn_reflns_limit_l_max 23
_diffrn_reflns_limit_l_min -23
_diffrn_reflns_number 78899
_diffrn_reflns_theta_full 26.37
_diffrn_reflns_theta_max 26.37
_diffrn_reflns_theta_min 3.43
_diffrn_standards_decay_% 0
_diffrn_standards_interval_count 0
_diffrn_standards_number 0
_exptl_absorpt_coefficient_mu 0.731
_exptl_absorpt_correction_T_max 0.746
_exptl_absorpt_correction_T_min 0.662
_exptl_absorpt_correction_type multi-scan
_exptl_absorpt_process_details
;
 R.H. Blessing, Acta Cryst. (1995), A51, 33-38
;
_exptl_crystal_colour red
_exptl_crystal_density_diffrn 1.38
_exptl_crystal_density_method 'not measured'
_exptl_crystal_description block
_exptl_crystal_F_000 1208
_exptl_crystal_size_max 0.20
_exptl_crystal_size_mid 0.15
_exptl_crystal_size_min 0.15
_refine_diff_density_max 0.874
_refine_diff_density_min -0.533
_refine_diff_density_rms 0.078
_refine_ls_extinction_method none
_refine_ls_goodness_of_fit_ref 1.210
_refine_ls_hydrogen_treatment riding
_refine_ls_matrix_type full
_refine_ls_number_parameters 361
_refine_ls_number_reflns 5689
_refine_ls_number_restraints 0
_refine_ls_restrained_S_all 1.210
_refine_ls_R_factor_all 0.0623
_refine_ls_R_factor_gt 0.0385
_refine_ls_shift/su_max 0.001
_refine_ls_shift/su_mean 0.000
_refine_ls_structure_factor_coef Fsqd
_refine_ls_weighting_details 'calc w=1/[\s^2^(Fo^2^)+(0.0260P)^2^+4.9636P] where P=(Fo^2^+2Fc^2^)/3'
_refine_ls_weighting_scheme calc
_refine_ls_wR_factor_gt 0.0833
_refine_ls_wR_factor_ref 0.1028
_reflns_number_gt 4471
_reflns_number_total 5689
_reflns_threshold_expression >2sigma(I)
_cod_data_source_file om1003607_si_001.cif
_cod_data_source_block complex_7E2
_cod_original_sg_symbol_H-M 'P 21/n'
_cod_database_code 4066225

loop_
_space_group_symop_operation_xyz
'x, y, z'
'-x+1/2, y+1/2, -z+1/2'
'-x, -y, -z'
'x-1/2, -y-1/2, z-1/2'

loop_
_atom_site_label
_atom_site_type_symbol
_atom_site_fract_x
_atom_site_fract_y
_atom_site_fract_z
_atom_site_U_iso_or_equiv
_atom_site_adp_type
_atom_site_occupancy
_atom_site_symmetry_multiplicity
_atom_site_calc_flag
_atom_site_refinement_flags
_atom_site_disorder_assembly
_atom_site_disorder_group
C4A C 0.6127(5) 0.7245(8) 0.2471(4) 0.082(3) Uani 0.680(6) 1 d P A 1
H4A H 0.6059 0.7894 0.2146 0.123 Uiso 0.680(6) 1 calc PR A 1
H4B H 0.5530 0.7192 0.2699 0.123 Uiso 0.680(6) 1 calc PR A 1
H4C H 0.6190 0.6555 0.2197 0.123 Uiso 0.680(6) 1 calc PR A 1
O1A O 0.7012(3) 0.7380(5) 0.3015(2) 0.0624(15) Uani 0.680(6) 1 d P A 1
C4B C 0.6371(10) 0.7260(14) 0.1594(9) 0.068(5) Uani 0.320(6) 1 d P A 2
H4B1 H 0.6234 0.6529 0.1798 0.103 Uiso 0.320(6) 1 calc PR A 2
H4B2 H 0.5970 0.7332 0.1110 0.103 Uiso 0.320(6) 1 calc PR A 2
H4B3 H 0.6189 0.7865 0.1900 0.103 Uiso 0.320(6) 1 calc PR A 2
O1B O 0.7451(7) 0.7342(9) 0.1557(5) 0.059(3) Uani 0.320(6) 1 d P A 2
C1 C 0.9612(3) 0.7650(3) 0.2933(2) 0.0365(8) Uani 1 1 d . B 3
C2 C 0.7872(3) 0.7448(4) 0.2789(3) 0.0525(10) Uani 1 1 d . B 3
H2 H 0.7218 0.7383 0.2906 0.063 Uiso 0.320(6) 1 calc PR B 3
C3 C 0.8094(3) 0.7443(4) 0.2117(2) 0.0524(10) Uani 1 1 d . B 3
H3 H 0.7634 0.7375 0.1676 0.063 Uiso 0.680(6) 1 calc PR A 3
C21 C 0.8830(3) 0.7448(3) 0.4068(2) 0.0423(8) Uani 1 1 d . B 3
C22 C 0.8846(3) 0.8411(3) 0.4510(2) 0.0454(9) Uani 1 1 d . B 3
C23 C 0.8831(3) 0.8245(4) 0.5248(2) 0.0517(10) Uani 1 1 d . B 3
H23 H 0.8871 0.8882 0.5555 0.062 Uiso 1 1 calc R B 3
C24 C 0.8758(3) 0.7162(4) 0.5542(2) 0.0541(10) Uani 1 1 d . B 3
C25 C 0.8739(3) 0.6224(4) 0.5082(2) 0.0543(10) Uani 1 1 d . B 3
H25 H 0.8704 0.5491 0.5276 0.065 Uiso 1 1 calc R B 3
C26 C 0.8772(3) 0.6339(3) 0.4337(2) 0.0457(9) Uani 1 1 d . B 3
C27 C 0.8849(4) 0.9602(4) 0.4194(3) 0.0694(13) Uani 1 1 d . B 3
H27A H 0.9415 0.9677 0.3937 0.104 Uiso 1 1 calc R B 3
H27B H 0.8918 1.0157 0.4584 0.104 Uiso 1 1 calc R B 3
H27C H 0.8214 0.9733 0.3860 0.104 Uiso 1 1 calc R B 3
C28 C 0.8639(4) 0.7013(5) 0.6330(3) 0.0733(14) Uani 1 1 d . B 3
H28A H 0.7927 0.6884 0.6353 0.110 Uiso 1 1 calc R B 3
H28B H 0.8874 0.7694 0.6602 0.110 Uiso 1 1 calc R B 3
H28C H 0.9040 0.6366 0.6538 0.110 Uiso 1 1 calc R B 3
C29 C 0.8754(4) 0.5295(4) 0.3856(3) 0.0626(12) Uani 1 1 d . B 3
H29A H 0.8095 0.5237 0.3541 0.094 Uiso 1 1 calc R B 3
H29B H 0.8874 0.4619 0.4157 0.094 Uiso 1 1 calc R B 3
H29C H 0.9282 0.5362 0.3563 0.094 Uiso 1 1 calc R B 3
C31 C 0.9689(3) 0.7471(4) 0.1597(2) 0.0458(9) Uani 1 1 d . B 3
C32 C 1.0040(4) 0.6394(4) 0.1422(2) 0.0604(12) Uani 1 1 d . B 3
C33 C 1.0511(4) 0.6312(5) 0.0812(3) 0.0734(15) Uani 1 1 d . B 3
H33 H 1.0750 0.5598 0.0690 0.088 Uiso 1 1 calc R B 3
C34 C 1.0637(3) 0.7246(6) 0.0378(3) 0.0718(15) Uani 1 1 d . B 3
C35 C 1.0262(4) 0.8285(5) 0.0563(2) 0.0661(13) Uani 1 1 d . B 3
H35 H 1.0347 0.8922 0.0276 0.079 Uiso 1 1 calc R B 3
C36 C 0.9763(3) 0.8432(4) 0.1156(2) 0.0521(10) Uani 1 1 d . B 3
C37 C 0.9825(5) 0.5326(4) 0.1836(3) 0.093(2) Uani 1 1 d . B 3
H37A H 0.9729 0.5535 0.2320 0.140 Uiso 1 1 calc R B 3
H37B H 1.0396 0.4806 0.1869 0.140 Uiso 1 1 calc R B 3
H37C H 0.9213 0.4959 0.1580 0.140 Uiso 1 1 calc R B 3
C38 C 1.1117(4) 0.7121(7) -0.0299(3) 0.105(2) Uani 1 1 d . B 3
H38A H 1.1443 0.6383 -0.0295 0.158 Uiso 1 1 calc R B 3
H38B H 1.1621 0.7715 -0.0304 0.158 Uiso 1 1 calc R B 3
H38C H 1.0592 0.7186 -0.0729 0.158 Uiso 1 1 calc R B 3
C39 C 0.9287(4) 0.9565(4) 0.1281(3) 0.0682(13) Uani 1 1 d . B 3
H39A H 0.9813 1.0142 0.1375 0.102 Uiso 1 1 calc R B 3
H39B H 0.8944 0.9507 0.1695 0.102 Uiso 1 1 calc R B 3
H39C H 0.8797 0.9772 0.0853 0.102 Uiso 1 1 calc R B 3
N1 N 0.8787(2) 0.7565(3) 0.32868(17) 0.0413(7) Uani 1 1 d . B 3
N2 N 0.9165(2) 0.7562(3) 0.22115(17) 0.0421(7) Uani 1 1 d . B 3
Cl1 Cl 1.07173(9) 0.99770(9) 0.29470(7) 0.0627(3) Uani 1 1 d . C 3
Rh1 Rh 1.11064(2) 0.80701(2) 0.334683(15) 0.03705(10) Uani 1 1 d . A 4
C5 C 1.1379(3) 0.6765(4) 0.4139(3) 0.0597(12) Uani 1 1 d . A 4
H5 H 1.0771 0.6446 0.4302 0.072 Uiso 0.680(6) 1 calc PR A 4
C6 C 1.1589(3) 0.6351(4) 0.3489(3) 0.0667(13) Uani 1 1 d . A 4
H6 H 1.1042 0.5830 0.3259 0.080 Uiso 0.680(6) 1 calc PR A 4
C7A C 1.2568(7) 0.6149(9) 0.3179(7) 0.093(3) Uani 0.680(6) 1 d P A 4
H7A1 H 1.2390 0.5999 0.2656 0.111 Uiso 0.680(6) 1 calc PR A 4
H7A2 H 1.2924 0.5479 0.3412 0.111 Uiso 0.680(6) 1 calc PR A 4
C8 C 1.3279(4) 0.7196(6) 0.3310(4) 0.0889(19) Uani 1 1 d . A 4
H8A H 1.3773 0.7071 0.3758 0.107 Uiso 0.680(6) 1 calc PR A 4
H8B H 1.3661 0.7248 0.2910 0.107 Uiso 0.680(6) 1 calc PR A 4
C9 C 1.2754(3) 0.8318(5) 0.3372(3) 0.0632(13) Uani 1 1 d . A 4
H9 H 1.2916 0.8910 0.3034 0.076 Uiso 1 1 calc R A 4
C10 C 1.2532(3) 0.8738(4) 0.4007(3) 0.0567(11) Uani 1 1 d . A 4
H10 H 1.2558 0.9579 0.4041 0.068 Uiso 1 1 calc R A 4
C11 C 1.2744(4) 0.8140(5) 0.4737(3) 0.0696(14) Uani 1 1 d . A 4
H11A H 1.3484 0.8080 0.4895 0.084 Uiso 0.680(6) 1 calc PR A 4
H11B H 1.2478 0.8608 0.5094 0.084 Uiso 0.680(6) 1 calc PR A 4
C12A C 1.2300(7) 0.7002(10) 0.4733(5) 0.080(3) Uani 0.680(6) 1 d P A 4
H12A H 1.2098 0.6873 0.5205 0.096 Uiso 0.680(6) 1 calc PR A 4
H12B H 1.2831 0.6445 0.4685 0.096 Uiso 0.680(6) 1 calc PR A 4
H5B H 1.0704 0.6458 0.4189 0.072 Uiso 0.320(6) 1 calc PR A 5
H6B H 1.1171 0.5732 0.3229 0.080 Uiso 0.320(6) 1 calc PR A 5
H8B1 H 1.3269 0.7036 0.2795 0.107 Uiso 0.320(6) 1 calc PR A 5
H8B2 H 1.3994 0.7267 0.3547 0.107 Uiso 0.320(6) 1 calc PR A 5
H11C H 1.2847 0.8721 0.5119 0.084 Uiso 0.320(6) 1 calc PR A 5
H11D H 1.3386 0.7720 0.4771 0.084 Uiso 0.320(6) 1 calc PR A 5
C7B C 1.2861(12) 0.6294(16) 0.3609(9) 0.055(4) Uani 0.320(6) 1 d P A 5
H7B1 H 1.3136 0.6268 0.4130 0.066 Uiso 0.320(6) 1 calc PR A 5
H7B2 H 1.3062 0.5590 0.3391 0.066 Uiso 0.320(6) 1 calc PR A 5
C12B C 1.1870(12) 0.7254(16) 0.4908(7) 0.060(5) Uani 0.320(6) 1 d P A 5
H12C H 1.2174 0.6643 0.5233 0.072 Uiso 0.320(6) 1 calc PR A 5
H12D H 1.1359 0.7650 0.5133 0.072 Uiso 0.320(6) 1 calc PR A 5

loop_
_atom_site_aniso_label
_atom_site_aniso_U_11
_atom_site_aniso_U_22
_atom_site_aniso_U_33
_atom_site_aniso_U_23
_atom_site_aniso_U_13
_atom_site_aniso_U_12
C4A 0.033(3) 0.128(8) 0.082(5) -0.001(5) 0.004(3) -0.015(4)
O1A 0.034(2) 0.100(4) 0.054(3) 0.000(2) 0.0108(19) -0.009(2)
C4B 0.040(7) 0.068(10) 0.087(11) -0.019(8) -0.017(7) 0.001(7)
O1B 0.050(5) 0.087(7) 0.036(5) -0.013(4) -0.005(4) 0.003(5)
C1 0.0377(18) 0.0272(17) 0.0433(19) 0.0036(14) 0.0039(15) -0.0020(14)
C2 0.034(2) 0.055(3) 0.066(3) -0.001(2) -0.0007(19) -0.0067(18)
C3 0.041(2) 0.056(3) 0.053(3) -0.002(2) -0.0095(19) -0.0052(19)
C21 0.0347(19) 0.042(2) 0.052(2) 0.0018(17) 0.0112(16) -0.0031(16)
C22 0.039(2) 0.040(2) 0.058(2) -0.0027(18) 0.0109(18) -0.0044(16)
C23 0.050(2) 0.049(2) 0.057(2) -0.0079(19) 0.0090(19) -0.0083(19)
C24 0.047(2) 0.062(3) 0.052(2) -0.001(2) 0.0065(19) -0.009(2)
C25 0.059(3) 0.043(2) 0.061(3) 0.006(2) 0.011(2) -0.0052(19)
C26 0.039(2) 0.042(2) 0.057(2) -0.0025(18) 0.0109(17) -0.0055(17)
C27 0.087(4) 0.042(2) 0.084(3) -0.003(2) 0.028(3) -0.004(2)
C28 0.086(4) 0.082(4) 0.051(3) 0.004(3) 0.010(2) -0.012(3)
C29 0.077(3) 0.038(2) 0.077(3) -0.003(2) 0.027(3) -0.008(2)
C31 0.044(2) 0.052(2) 0.038(2) -0.0036(18) -0.0025(16) 0.0032(18)
C32 0.066(3) 0.061(3) 0.048(2) -0.010(2) -0.005(2) 0.015(2)
C33 0.058(3) 0.095(4) 0.060(3) -0.022(3) -0.008(2) 0.032(3)
C34 0.039(2) 0.121(5) 0.052(3) -0.015(3) -0.001(2) 0.006(3)
C35 0.062(3) 0.088(4) 0.046(2) -0.001(2) 0.007(2) -0.019(3)
C36 0.049(2) 0.058(3) 0.046(2) -0.0023(19) 0.0002(18) -0.0044(19)
C37 0.149(6) 0.047(3) 0.077(4) 0.001(3) 0.004(4) 0.027(3)
C38 0.059(3) 0.187(8) 0.071(4) -0.028(4) 0.017(3) 0.005(4)
C39 0.094(4) 0.052(3) 0.055(3) 0.008(2) 0.006(3) 0.000(3)
N1 0.0341(16) 0.0410(17) 0.0480(18) -0.0046(14) 0.0054(13) -0.0044(13)
N2 0.0411(17) 0.0416(18) 0.0408(17) -0.0008(14) -0.0002(14) -0.0013(14)
Cl1 0.0693(7) 0.0402(6) 0.0726(7) 0.0139(5) -0.0039(6) -0.0090(5)
Rh1 0.03287(15) 0.03765(16) 0.03953(16) 0.00266(13) 0.00346(11) -0.00463(12)
C5 0.042(2) 0.056(3) 0.077(3) 0.030(2) -0.002(2) -0.0072(19)
C6 0.047(2) 0.040(2) 0.111(4) -0.010(3) 0.007(3) 0.001(2)
C7A 0.060(6) 0.087(7) 0.130(10) -0.033(7) 0.013(6) 0.010(5)
C8 0.048(3) 0.130(6) 0.095(4) -0.014(4) 0.032(3) 0.010(3)
C9 0.037(2) 0.084(4) 0.071(3) 0.015(3) 0.016(2) -0.018(2)
C10 0.036(2) 0.047(2) 0.081(3) 0.000(2) -0.006(2) -0.0131(18)
C11 0.054(3) 0.092(4) 0.056(3) -0.013(3) -0.009(2) 0.003(3)
C12A 0.053(5) 0.116(8) 0.067(6) 0.042(6) 0.003(4) -0.010(5)
C7B 0.037(8) 0.071(11) 0.057(9) -0.014(8) 0.009(7) 0.030(8)
C12B 0.042(8) 0.114(13) 0.019(6) -0.005(6) -0.008(5) 0.057(9)

loop_
_atom_type_symbol
_atom_type_description
_atom_type_scat_dispersion_real
_atom_type_scat_dispersion_imag
_atom_type_scat_source
C C 0.0033 0.0016 'International Tables Vol C Tables 4.2.6.8 and 6.1.1.4'
H H 0 0 'International Tables Vol C Tables 4.2.6.8 and 6.1.1.4'
N N 0.0061 0.0033 'International Tables Vol C Tables 4.2.6.8 and 6.1.1.4'
O O 0.0106 0.006 'International Tables Vol C Tables 4.2.6.8 and 6.1.1.4'
Cl Cl 0.1484 0.1585 'International Tables Vol C Tables 4.2.6.8 and 6.1.1.4'
Rh Rh -1.1178 0.9187 'International Tables Vol C Tables 4.2.6.8 and 6.1.1.4'

loop_
_geom_angle_atom_site_label_1
_geom_angle_atom_site_label_2
_geom_angle_atom_site_label_3
_geom_angle
O1B C4B H4B1 109.5
O1B C4B H4B2 109.5
H4B1 C4B H4B2 109.5
O1B C4B H4B3 109.5
H4B1 C4B H4B3 109.5
H4B2 C4B H4B3 109.5
N2 C1 N1 102.8(3)
C3 C2 N1 108.1(4)
C3 C2 H2 126.0
N1 C2 H2 126.0
C2 C3 N2 105.6(3)
C2 C3 H3 127.2
N2 C3 H3 127.2
C22 C21 C26 122.2(4)
C22 C21 N1 120.7(3)
C26 C21 N1 116.9(3)
C23 C22 C21 118.0(4)
C23 C22 C27 120.9(4)
C21 C22 C27 121.0(4)
C24 C23 C22 122.0(4)
C24 C23 H23 119.0
C22 C23 H23 119.0
C25 C24 C23 118.1(4)
C25 C24 C28 120.9(4)
C23 C24 C28 120.9(4)
C24 C25 C26 122.3(4)
C24 C25 H25 118.9
C26 C25 H25 118.9
C21 C26 C25 117.2(4)
C21 C26 C29 122.2(4)
C25 C26 C29 120.6(4)
C32 C31 C36 121.5(4)
C32 C31 N2 118.5(4)
C36 C31 N2 119.8(4)
C33 C32 C31 117.8(5)
C33 C32 C37 120.6(5)
C31 C32 C37 121.3(4)
C34 C33 C32 122.6(5)
C34 C33 H33 118.7
C32 C33 H33 118.7
C35 C34 C33 117.5(5)
C35 C34 C38 121.0(6)
C33 C34 C38 121.3(6)
C34 C35 C36 123.3(5)
C34 C35 H35 118.4
C36 C35 H35 118.4
C35 C36 C31 117.1(4)
C35 C36 C39 120.2(4)
C31 C36 C39 122.6(4)
C1 N1 C2 111.2(3)
C1 N1 C21 126.4(3)
C2 N1 C21 121.9(3)
C1 N2 C3 112.3(3)
C1 N2 C31 126.6(3)
C3 N2 C31 120.7(3)
C5 Rh1 C6 38.11(19)
C5 Rh1 C9 91.96(17)
C6 Rh1 C9 81.06(19)
C5 Rh1 C10 80.98(17)
C6 Rh1 C10 93.24(18)
C9 Rh1 C10 35.98(17)
C6 C5 C12A 116.1(6)
C6 C5 Rh1 71.1(3)
C12A C5 Rh1 113.1(4)
C6 C5 H5 116.2
C12A C5 H5 116.2
Rh1 C5 H5 116.2
C5 C6 C7A 134.7(6)
C5 C6 Rh1 70.8(3)
C7A C6 Rh1 111.0(5)
C5 C6 H6 110.5
C7A C6 H6 110.5
Rh1 C6 H6 110.5
C6 C7A C8 110.8(7)
C6 C7A H7A1 109.5
C8 C7A H7A1 109.5
C6 C7A H7A2 109.5
C8 C7A H7A2 109.5
H7A1 C7A H7A2 108.1
C9 C8 C7A 115.4(5)
C9 C8 H8A 108.4
C7A C8 H8A 108.4
C9 C8 H8B 108.4
C7A C8 H8B 108.4
H8A C8 H8B 107.5
C10 C9 C8 124.0(5)
C10 C9 Rh1 72.4(2)
C8 C9 Rh1 110.9(3)
C10 C9 H9 114.1
C8 C9 H9 114.1
Rh1 C9 H9 114.1
C9 C10 C11 125.4(4)
C9 C10 Rh1 71.7(2)
C11 C10 Rh1 110.0(3)
C9 C10 H10 113.9
C11 C10 H10 113.9
Rh1 C10 H10 113.9
C12A C11 C10 114.1(5)
C12A C11 H11A 108.7
C10 C11 H11A 108.7
C12A C11 H11B 108.7
C10 C11 H11B 108.7
H11A C11 H11B 107.6
C11 C12A C5 116.3(6)
C11 C12A H12A 108.2
C5 C12A H12A 108.2
C11 C12A H12B 108.2
C5 C12A H12B 108.2
H12A C12A H12B 107.4
H7B1 C7B H7B2 107.7
H12C C12B H12D 108.9

loop_
_geom_bond_atom_site_label_1
_geom_bond_atom_site_label_2
_geom_bond_distance
C4A O1A 1.408(8)
C4A H4A 0.9600
C4A H4B 0.9600
C4A H4C 0.9600
C4B O1B 1.442(16)
C4B H4B1 0.9600
C4B H4B2 0.9600
C4B H4B3 0.9600
C1 N2 1.365(5)
C1 N1 1.371(5)
C2 C3 1.330(6)
C2 N1 1.389(5)
C2 H2 0.9300
C3 N2 1.401(5)
C3 H3 0.9300
C21 C22 1.385(5)
C21 C26 1.390(5)
C21 N1 1.443(5)
C22 C23 1.383(6)
C22 C27 1.504(6)
C23 C24 1.382(6)
C23 H23 0.9300
C24 C25 1.381(6)
C24 C28 1.506(6)
C25 C26 1.393(6)
C25 H25 0.9300
C26 C29 1.504(6)
C27 H27A 0.9600
C27 H27B 0.9600
C27 H27C 0.9600
C28 H28A 0.9600
C28 H28B 0.9600
C28 H28C 0.9600
C29 H29A 0.9600
C29 H29B 0.9600
C29 H29C 0.9600
C31 C32 1.394(6)
C31 C36 1.397(6)
C31 N2 1.438(5)
C32 C33 1.387(7)
C32 C37 1.512(7)
C33 C34 1.379(8)
C33 H33 0.9300
C34 C35 1.371(8)
C34 C38 1.509(7)
C35 C36 1.390(6)
C35 H35 0.9300
C36 C39 1.496(6)
C37 H37A 0.9600
C37 H37B 0.9600
C37 H37C 0.9600
C38 H38A 0.9600
C38 H38B 0.9600
C38 H38C 0.9600
C39 H39A 0.9600
C39 H39B 0.9600
C39 H39C 0.9600
Rh1 C5 2.097(4)
Rh1 C6 2.101(5)
Rh1 C9 2.186(4)
Rh1 C10 2.195(4)
C5 C6 1.371(7)
C5 C12A 1.511(9)
C5 H5 0.9800
C6 C7A 1.523(11)
C6 H6 0.9800
C7A C8 1.531(12)
C7A H7A1 0.9700
C7A H7A2 0.9700
C8 C9 1.491(8)
C8 H8A 0.9700
C8 H8B 0.9700
C9 C10 1.353(7)
C9 H9 0.9800
C10 C11 1.502(7)
C10 H10 0.9800
C11 C12A 1.447(11)
C11 H11A 0.9700
C11 H11B 0.9700
C12A H12A 0.9700
C12A H12B 0.9700
C7B H7B1 0.9700
C7B H7B2 0.9700
C12B H12C 0.9700
C12B H12D 0.9700
